data_1541447
loop_
_publ_author_name
'Belbboch, B.'
'Piekarski, C.'
'Perio, P.'

_publ_section_title
;
 Structure d'U4 O9
;
_journal_name_full
;
Bulletin de la Societe Francaise de Mineralogie et de Cristallographie 
(72,1949-100,1977)
;
_journal_page_first 206
_journal_page_last 208
_journal_volume 83
_journal_year 1960
_chemical_formula_sum 'O9 U4'
_chemical_name_systematic 'U4 O9'
_space_group_IT_number 220
_symmetry_space_group_name_Hall 'I -4bd 2c 3'
_symmetry_space_group_name_H-M 'I -4 3 d'
_cell_angle_alpha 90
_cell_angle_beta 90
_cell_angle_gamma 90
_cell_formula_units_Z 64
_cell_length_a 21.73
_cell_length_b 21.73
_cell_length_c 21.73
_cell_volume 10260.752
_citation_journal_id_ASTM BUFCAE
_cod_data_source_file Belbboch_BUFCAE_1960_1649.cif
_cod_data_source_block O9U4
_cod_original_cell_volume 10260.75
_cod_database_code 1541447

loop_
_symmetry_equiv_pos_as_xyz
x,y,z
y+1/4,-x+3/4,-z+1/4
-x,-y+1/2,z
-y+3/4,x+3/4,-z+1/4
x,-y,-z+1/2
-y+1/4,-x+3/4,z+3/4
-x,y+1/2,-z+1/2
y+3/4,x+3/4,z+3/4
z,x,y
x+1/4,-z+3/4,-y+1/4
-z,-x+1/2,y
-x+3/4,z+3/4,-y+1/4
z,-x,-y+1/2
-x+1/4,-z+3/4,y+3/4
-z,x+1/2,-y+1/2
x+3/4,z+3/4,y+3/4
y,z,x
y,-z,-x+1/2
-z+1/4,-y+3/4,x+3/4
-y,z+1/2,-x+1/2
z+1/4,y+1/4,x+1/4
-y+1/2,-z,x+1/2
-z+1/4,y+1/4,-x+3/4
z+3/4,-y+1/4,-x+3/4
x+1/2,y+1/2,z+1/2
y+3/4,-x+5/4,-z+3/4
-x+1/2,-y+1,z+1/2
-y+5/4,x+5/4,-z+3/4
x+1/2,-y+1/2,-z+1
-y+3/4,-x+5/4,z+5/4
-x+1/2,y+1,-z+1
y+5/4,x+5/4,z+5/4
z+1/2,x+1/2,y+1/2
x+3/4,-z+5/4,-y+3/4
-z+1/2,-x+1,y+1/2
-x+5/4,z+5/4,-y+3/4
z+1/2,-x+1/2,-y+1
-x+3/4,-z+5/4,y+5/4
-z+1/2,x+1,-y+1
x+5/4,z+5/4,y+5/4
y+1/2,z+1/2,x+1/2
y+1/2,-z+1/2,-x+1
-z+3/4,-y+5/4,x+5/4
-y+1/2,z+1,-x+1
z+3/4,y+3/4,x+3/4
-y+1,-z+1/2,x+1
-z+3/4,y+3/4,-x+5/4
z+5/4,-y+3/4,-x+5/4

loop_
_atom_site_label
_atom_site_type_symbol
_atom_site_fract_x
_atom_site_fract_y
_atom_site_fract_z
_atom_site_occupancy
_atom_site_U_iso_or_equiv
O3 O-2 0.125 0 0 1 0.0
O4 O-2 0.125 0.125 0.25 1 0.0
O5 O-2 0.125 0.25 0.25 1 0.0
O13 O-2 0 0 0.25 1 0.0
O9 O-2 0 0 0 1 0.0
U2 U+4 0.4375 0.0625 0.0625 1 0.0
U5 U+4 0.3125 0.0625 0.1875 1 0.0
O10 O-2 0.125 0.125 0.125 1 0.0
O1 O-2 0.125 0.25 0 1 0.0
O7 O-2 0.5 0.125 0.125 1 0.0
O17 O-2 0.0625 0.0625 0.0625 1 0.0
U6 U+4 0.1875 0.1875 0.1875 1 0.0
U4 U+4 0.4372 0.1875 0.1875 1 0.0
O2 O-2 0.125 0.125 0 1 0.0
O12 O-2 0.875 0 0.25 1 0.0
O11 O-2 0.375 0 0.25 1 0.0
U1 U+4 0.1875 0.0625 0.0625 1 0.0
O16 O-2 0.1875 -0.0625 0.0625 1 0.0
U3 U+4 0.3125 0.1875 0.0625 1 0.0
O6 O-2 0.375 0 0.125 1 0.0
O14 O-2 0.125 0 0.25 1 0.0
O8 O-2 0.375 0.125 0.125 1 0.0
O15 O-2 0.25 0 0.25 1 0.0
